data_7047448
loop_
_publ_author_name
'Guan, Guo-Xiu'
'Guo, Wei-Xiao'
'Liu, Xu'
'Yue, Qi'
'Gao, En-Qing'

_publ_section_title
;
 Homochiral coordination polymers constructed from V-shaped
 oxybisbenzoyl-based amino acid derivatives: structures, magnetic and
 photoluminescence properties.
;
_journal_issue 39
_journal_name_full 'Dalton transactions (Cambridge, England : 2003)'
_journal_page_first 13990
_journal_page_last 14000
_journal_paper_doi 10.1039/c8dt03093f
_journal_volume 47
_journal_year 2018
_chemical_absolute_configuration syn
_chemical_formula_sum 'C8.84 H8.14 Cd0.18 N0.91 O1.96'
_chemical_formula_weight 178.34
_space_group_crystal_system monoclinic
_space_group_IT_number 5
_space_group_name_Hall 'C 2y'
_space_group_name_H-M_alt 'C 1 2 1'
_symmetry_space_group_name_Hall 'C 2y'
_symmetry_space_group_name_H-M 'C 1 2 1'
_atom_sites_solution_hydrogens mixed
_audit_creation_method SHELXL-2014
_audit_update_record
;
2018-09-04 deposited with the CCDC.
2018-09-05 downloaded from the CCDC.
;
_cell_angle_alpha 90
_cell_angle_beta 105.610(3)
_cell_angle_gamma 90
_cell_formula_units_Z 57
_cell_length_a 42.4758(9)
_cell_length_b 13.9687(3)
_cell_length_c 23.1291(6)
_cell_measurement_reflns_used 17887
_cell_measurement_temperature 293(2)
_cell_measurement_theta_max 73.9030
_cell_measurement_theta_min 4.5170
_cell_volume 13217.1(6)
_computing_cell_refinement 'CrysAlisPro 1.171.39.32a (Rigaku OD, 2017)'
_computing_data_collection 'CrysAlisPro 1.171.39.32a (Rigaku OD, 2017)'
_computing_data_reduction 'CrysAlisPro 1.171.39.32a (Rigaku OD, 2017)'
_computing_molecular_graphics 'Olex2 (Dolomanov et al., 2009)'
_computing_publication_material 'Olex2 (Dolomanov et al., 2009)'
_computing_structure_refinement 'SHELXL-2014 (Sheldrick, 2014)'
_computing_structure_solution 'SHELXL-2014 (Sheldrick, 2014)'
_diffrn_ambient_temperature 293(2)
_diffrn_measured_fraction_theta_full 0.987
_diffrn_measured_fraction_theta_max 0.999
_diffrn_measurement_device_type 'XtaLAB AFC12 (RINC): Kappa dual home/near'
_diffrn_measurement_method '?\/O scans'
_diffrn_radiation_type CuK\a
_diffrn_radiation_wavelength 1.54184
_diffrn_reflns_av_R_equivalents 0.1300
_diffrn_reflns_av_unetI/netI 0.0912
_diffrn_reflns_Laue_measured_fraction_full 0.987
_diffrn_reflns_Laue_measured_fraction_max 0.999
_diffrn_reflns_limit_h_max 50
_diffrn_reflns_limit_h_min -46
_diffrn_reflns_limit_k_max 16
_diffrn_reflns_limit_k_min -13
_diffrn_reflns_limit_l_max 25
_diffrn_reflns_limit_l_min -27
_diffrn_reflns_number 63646
_diffrn_reflns_point_group_measured_fraction_full 0.870
_diffrn_reflns_point_group_measured_fraction_max 0.881
_diffrn_reflns_theta_full 67.684
_diffrn_reflns_theta_max 67.075
_diffrn_reflns_theta_min 3.737
_diffrn_source 'fine-focus sealed X-ray tube'
_exptl_absorpt_coefficient_mu 3.811
_exptl_absorpt_correction_T_max 1.00000
_exptl_absorpt_correction_T_min 0.42774
_exptl_absorpt_correction_type multi-scan
_exptl_crystal_colour colorless
_exptl_crystal_density_diffrn 1.277
_exptl_crystal_description plate-like
_exptl_crystal_F_000 5228
_exptl_crystal_size_max 0.45
_exptl_crystal_size_mid 0.20
_exptl_crystal_size_min 0.18
_refine_diff_density_max 1.097
_refine_diff_density_min -1.779
_refine_diff_density_rms 0.120
_refine_ls_abs_structure_details
;
 Flack x determined using 4840 quotients [(I+)-(I-)]/[(I+)+(I-)]
 (Parsons, Flack and Wagner, Acta Cryst. B69 (2013) 249-259).
;
_refine_ls_abs_structure_Flack 0.006(9)
_refine_ls_extinction_method none
_refine_ls_goodness_of_fit_ref 1.047
_refine_ls_hydrogen_treatment mixed
_refine_ls_matrix_type full
_refine_ls_number_parameters 1563
_refine_ls_number_reflns 20801
_refine_ls_number_restraints 884
_refine_ls_restrained_S_all 2.982
_refine_ls_R_factor_all 0.1066
_refine_ls_R_factor_gt 0.0922
_refine_ls_shift/su_max 0.000
_refine_ls_shift/su_mean 0.000
_refine_ls_structure_factor_coef Fsqd
_refine_ls_weighting_details 'w=1/[\s^2^(Fo^2^)+(0.1769P)^2^] where P=(Fo^2^+2Fc^2^)/3'
_refine_ls_weighting_scheme calc
_refine_ls_wR_factor_gt 0.2483
_refine_ls_wR_factor_ref 0.2636
_reflns_Friedel_coverage 0.687
_reflns_Friedel_fraction_full 0.741
_reflns_Friedel_fraction_max 0.751
_reflns_number_gt 15514
_reflns_number_total 20801
_reflns_threshold_expression 'I > 2\s(I)'
_cod_data_source_file c8dt03093f2.cif
_cod_data_source_block 5
_cod_depositor_comments 'Adding full bibliography for 7047444--7047448.cif.'
_cod_database_code 7047448
_shelx_space_group_comment
;
The symmetry employed for this shelxl refinement is uniquely defined
by the following loop, which should always be used as a source of
symmetry information in preference to the above space-group names.
They are only intended as comments.
;
_shelxl_version_number 2014-3

loop_
_space_group_symop_operation_xyz
'x, y, z'
'-x, y, -z'
'x+1/2, y+1/2, z'
'-x+1/2, y+1/2, -z'

loop_
_atom_site_label
_atom_site_type_symbol
_atom_site_fract_x
_atom_site_fract_y
_atom_site_fract_z
_atom_site_U_iso_or_equiv
_atom_site_adp_type
_atom_site_occupancy
_atom_site_site_symmetry_order
_atom_site_calc_flag
_atom_site_refinement_flags_posn
_atom_site_refinement_flags_adp
_atom_site_refinement_flags_occupancy
_atom_site_disorder_assembly
_atom_site_disorder_group
Cd1 Cd 0.46326(2) 0.81452(8) 0.93442(4) 0.0452(2) Uani 1 1 d . . . . .
Cd2 Cd 0.0000 0.63638(11) 0.5000 0.0489(3) Uani 1 2 d S T P . .
Cd3 Cd 0.08625(2) 0.67437(9) 0.44439(5) 0.0545(3) Uani 1 1 d . . . . .
C1 C 0.5477(3) 0.8154(13) 0.9518(7) 0.061(3) Uani 1 1 d . U . . .
C2 C 0.5509(3) 0.8080(11) 0.8860(8) 0.069(3) Uani 1 1 d D U . . .
H2A H 0.5309 0.8327 0.8580 0.083 Uiso 1 1 calc R U . . .
C3 C 0.5562(4) 0.7145(12) 0.8703(10) 0.084(3) Uani 1 1 d D U . . .
H3A H 0.5491 0.6687 0.8958 0.101 Uiso 1 1 calc R U . . .
H3B H 0.5449 0.7015 0.8287 0.101 Uiso 1 1 calc R U . . .
C4 C 0.5899(4) 0.7112(13) 0.8795(11) 0.095(4) Uani 1 1 d D U . . .
H4A H 0.6001 0.6926 0.9207 0.114 Uiso 1 1 calc R U . . .
H4B H 0.5952 0.6631 0.8534 0.114 Uiso 1 1 calc R U . . .
C5 C 0.6022(4) 0.7988(11) 0.8682(10) 0.093(4) Uani 1 1 d D U . . .
H5A H 0.6039 0.8034 0.8273 0.112 Uiso 1 1 calc R U . . .
H5B H 0.6233 0.8123 0.8960 0.112 Uiso 1 1 calc R U . . .
C6 C 0.5824(3) 0.9562(13) 0.8908(7) 0.059(3) Uani 1 1 d . U . . .
C7 C 0.6108(4) 1.0073(14) 0.8804(8) 0.065(3) Uani 1 1 d . U . . .
C8 C 0.6185(4) 1.0057(15) 0.8275(8) 0.072(3) Uani 1 1 d . U . . .
H8A H 0.6064 0.9682 0.7961 0.086 Uiso 1 1 calc R U . . .
C9 C 0.6449(4) 1.0607(15) 0.8198(9) 0.073(3) Uani 1 1 d . U . . .
H9A H 0.6506 1.0567 0.7837 0.088 Uiso 1 1 calc R U . . .
C10 C 0.6616(4) 1.1170(15) 0.8621(9) 0.075(3) Uani 1 1 d . U . . .
C11 C 0.6548(4) 1.1221(15) 0.9202(9) 0.078(3) Uani 1 1 d . U . . .
H11A H 0.6669 1.1596 0.9516 0.094 Uiso 1 1 calc R U . . .
C12 C 0.6281(4) 1.0647(14) 0.9248(9) 0.073(3) Uani 1 1 d . U . . .
H12A H 0.6220 1.0665 0.9606 0.088 Uiso 1 1 calc R U . . .
C13 C 0.7137(4) 1.1336(15) 0.8450(8) 0.072(3) Uani 1 1 d . U . . .
C14 C 0.7220(4) 1.0400(14) 0.8562(8) 0.071(3) Uani 1 1 d . U . . .
H14A H 0.7089 0.9996 0.8718 0.086 Uiso 1 1 calc R U . . .
C15 C 0.7497(3) 1.0060(14) 0.8443(8) 0.067(3) Uani 1 1 d . U . . .
H15A H 0.7550 0.9415 0.8500 0.081 Uiso 1 1 calc R U . . .
C16 C 0.7700(3) 1.0678(14) 0.8237(7) 0.065(3) Uani 1 1 d . U . . .
C17 C 0.7615(3) 1.1607(14) 0.8119(8) 0.070(3) Uani 1 1 d . U . . .
H17A H 0.7748 1.2003 0.7964 0.084 Uiso 1 1 calc R U . . .
C18 C 0.7323(4) 1.1991(14) 0.8227(8) 0.073(3) Uani 1 1 d . U . . .
H18A H 0.7263 1.2628 0.8155 0.087 Uiso 1 1 calc R U . . .
C19 C 0.8011(3) 1.0267(14) 0.8101(7) 0.063(3) Uani 1 1 d . U . . .
C20 C 0.8368(3) 1.1432(15) 0.8751(8) 0.090(4) Uani 1 1 d D U . . .
H20A H 0.8281 1.1252 0.9083 0.108 Uiso 1 1 calc R U . . .
H20B H 0.8280 1.2052 0.8601 0.108 Uiso 1 1 calc R U . . .
C21 C 0.8707(3) 1.1462(17) 0.8933(7) 0.087(3) Uani 1 1 d D U . . .
H21A H 0.8789 1.1056 0.9281 0.105 Uiso 1 1 calc R U . . .
H21B H 0.8782 1.2111 0.9037 0.105 Uiso 1 1 calc R U . . .
C22 C 0.8817(3) 1.1135(13) 0.8454(7) 0.075(3) Uani 1 1 d D U . . .
H22A H 0.9027 1.0818 0.8595 0.090 Uiso 1 1 calc R U . . .
H22B H 0.8838 1.1660 0.8191 0.090 Uiso 1 1 calc R U . . .
C23 C 0.8577(2) 1.0495(11) 0.8159(7) 0.063(3) Uani 1 1 d D U . . .
H23A H 0.8545 1.0548 0.7724 0.076 Uiso 1 1 calc R U . . .
C24 C 0.8666(3) 0.9465(13) 0.8356(8) 0.064(3) Uani 1 1 d D U . . .
C25 C 0.4371(3) 0.8485(13) 0.8147(8) 0.067(3) Uani 1 1 d . U . . .
C26 C 0.4218(4) 0.8889(14) 0.7515(8) 0.075(3) Uani 1 1 d . U . . .
H26A H 0.4368 0.8800 0.7262 0.090 Uiso 1 1 calc R U . . .
C27 C 0.4138(4) 0.9970(15) 0.7553(9) 0.084(3) Uani 1 1 d . U . . .
H27A H 0.4105 1.0127 0.7942 0.101 Uiso 1 1 calc R U . . .
H27B H 0.4311 1.0369 0.7484 0.101 Uiso 1 1 calc R U . . .
C28 C 0.3833(5) 1.0092(17) 0.7072(10) 0.091(4) Uani 1 1 d . U . . .
H28A H 0.3881 1.0179 0.6688 0.110 Uiso 1 1 calc R U . . .
H28B H 0.3713 1.0647 0.7150 0.110 Uiso 1 1 calc R U . . .
C29 C 0.3637(5) 0.9199(17) 0.7066(11) 0.097(4) Uani 1 1 d . U . . .
H29A H 0.3512 0.9234 0.7359 0.116 Uiso 1 1 calc R U . . .
H29B H 0.3489 0.9087 0.6672 0.116 Uiso 1 1 calc R U . . .
C30 C 0.3884(4) 0.7510(17) 0.7062(8) 0.073(3) Uani 1 1 d . U . . .
C31 C 0.3562(4) 0.7126(15) 0.6794(7) 0.069(3) Uani 1 1 d . U . . .
C32 C 0.3548(4) 0.6405(15) 0.6357(7) 0.072(3) Uani 1 1 d . U . . .
H32A H 0.3738 0.6231 0.6258 0.087 Uiso 1 1 calc R U . . .
C33 C 0.3260(4) 0.5955(16) 0.6077(8) 0.074(3) Uani 1 1 d . U . . .
H33A H 0.3253 0.5540 0.5759 0.089 Uiso 1 1 calc R U . . .
C34 C 0.2981(4) 0.6110(15) 0.6259(8) 0.072(3) Uani 1 1 d . U . . .
C35 C 0.2984(4) 0.6773(15) 0.6719(7) 0.071(3) Uani 1 1 d . U . . .
H35A H 0.2799 0.6865 0.6853 0.085 Uiso 1 1 calc R U . . .
C36 C 0.3274(4) 0.7297(14) 0.6976(7) 0.067(3) Uani 1 1 d . U . . .
H36A H 0.3275 0.7758 0.7267 0.080 Uiso 1 1 calc R U . . .
C37 C 0.2424(4) 0.5689(14) 0.6179(8) 0.068(3) Uani 1 1 d . U . . .
C38 C 0.2380(4) 0.5181(13) 0.6638(8) 0.068(3) Uani 1 1 d . U . . .
H38A H 0.2550 0.4815 0.6873 0.082 Uiso 1 1 calc R U . . .
C39 C 0.2085(4) 0.5204(14) 0.6758(8) 0.071(3) Uani 1 1 d . U . . .
H39A H 0.2053 0.4832 0.7070 0.086 Uiso 1 1 calc R U . . .
C40 C 0.1827(4) 0.5772(14) 0.6426(8) 0.067(3) Uani 1 1 d . U . . .
C41 C 0.1875(4) 0.6273(14) 0.5959(8) 0.069(3) Uani 1 1 d . U . . .
H41A H 0.1705 0.6639 0.5725 0.083 Uiso 1 1 calc R U . . .
C42 C 0.2187(4) 0.6250(14) 0.5817(8) 0.070(3) Uani 1 1 d . U . . .
H42A H 0.2224 0.6597 0.5498 0.084 Uiso 1 1 calc R U . . .
C43 C 0.1496(4) 0.5764(15) 0.6525(8) 0.067(3) Uani 1 1 d . U . . .
C44 C 0.1495(5) 0.7435(14) 0.6746(12) 0.123(5) Uani 1 1 d D U . . .
H44A H 0.1535 0.7774 0.6408 0.147 Uiso 1 1 calc R U . . .
H44B H 0.1701 0.7339 0.7046 0.147 Uiso 1 1 calc R U . . .
C45 C 0.1279(4) 0.794(2) 0.6986(11) 0.122(5) Uani 1 1 d D U . . .
H45A H 0.1343 0.7890 0.7420 0.146 Uiso 1 1 calc R U . . .
H45B H 0.1281 0.8616 0.6881 0.146 Uiso 1 1 calc R U . . .
C46 C 0.0970(4) 0.7569(16) 0.6755(11) 0.111(4) Uani 1 1 d D U . . .
H46A H 0.0839 0.7992 0.6451 0.134 Uiso 1 1 calc R U . . .
H46B H 0.0861 0.7486 0.7070 0.134 Uiso 1 1 calc R U . . .
C47 C 0.1012(3) 0.6695(16) 0.6505(9) 0.095(4) Uani 1 1 d D U . . .
H47A H 0.0944 0.6198 0.6745 0.114 Uiso 1 1 calc R U . . .
C48 C 0.0814(4) 0.6530(17) 0.5829(8) 0.082(4) Uani 1 1 d . U . . .
C49 C -0.0233(4) 0.6440(12) 0.6306(7) 0.062(3) Uani 1 1 d . U . . .
C50 C 0.0111(5) 0.6156(14) 0.6704(8) 0.075(3) Uani 1 1 d . U . . .
H50A H 0.0276 0.6332 0.6497 0.090 Uiso 1 1 calc R U . . .
C51 C 0.0132(6) 0.5072(17) 0.6833(9) 0.090(3) Uani 1 1 d . U . . .
H51A H -0.0048 0.4736 0.6563 0.108 Uiso 1 1 calc R U . . .
H51B H 0.0336 0.4811 0.6790 0.108 Uiso 1 1 calc R U . . .
C52 C 0.0115(6) 0.4990(19) 0.7448(9) 0.100(4) Uani 1 1 d . U . . .
H52A H 0.0251 0.4464 0.7644 0.120 Uiso 1 1 calc R U . . .
H52B H -0.0109 0.4857 0.7453 0.120 Uiso 1 1 calc R U . . .
C53 C 0.0225(6) 0.5882(18) 0.7771(10) 0.100(5) Uani 1 1 d . U . . .
H53A H 0.0086 0.6055 0.8027 0.119 Uiso 1 1 calc R U . . .
H53B H 0.0449 0.5828 0.8015 0.119 Uiso 1 1 calc R U . . .
C54 C 0.0242(5) 0.750(2) 0.7353(9) 0.095(4) Uani 1 1 d . U . . .
C55 C 0.0434(4) 0.7961(15) 0.7914(8) 0.102(4) Uani 1 1 d D U . . .
C56 C 0.0350(5) 0.8852(15) 0.8114(9) 0.109(4) Uani 1 1 d D U . . .
H56A H 0.0151 0.9124 0.7910 0.130 Uiso 1 1 calc R U . . .
C57 C 0.0548(4) 0.9356(17) 0.8604(9) 0.112(4) Uani 1 1 d D U . . .
H57A H 0.0486 0.9948 0.8721 0.135 Uiso 1 1 calc R U . . .
C58 C 0.0845(5) 0.8920(16) 0.8909(10) 0.114(4) Uani 1 1 d D U . . .
C59 C 0.0933(5) 0.8005(16) 0.8751(10) 0.119(4) Uani 1 1 d D U . . .
H59A H 0.1122 0.7708 0.8976 0.143 Uiso 1 1 calc R U . . .
C60 C 0.0729(4) 0.7546(18) 0.8247(9) 0.114(4) Uani 1 1 d D U . . .
H60A H 0.0791 0.6954 0.8129 0.137 Uiso 1 1 calc R U . . .
C61 C 0.1361(5) 0.949(2) 0.9359(7) 0.112(4) Uani 1 1 d D U . . .
C62 C 0.1586(4) 0.954(2) 0.9930(8) 0.112(4) Uani 1 1 d D U . . .
H62A H 0.1507 0.9607 1.0266 0.135 Uiso 1 1 calc R U . . .
C63 C 0.1927(4) 0.951(2) 1.0010(8) 0.112(4) Uani 1 1 d D U . . .
H63A H 0.2069 0.9458 1.0393 0.134 Uiso 1 1 calc R U . . .
C64 C 0.2050(5) 0.955(2) 0.9503(7) 0.109(4) Uani 1 1 d D U . . .
C65 C 0.1826(4) 0.956(2) 0.8930(9) 0.118(4) Uani 1 1 d D U . . .
H65A H 0.1904 0.9624 0.8593 0.141 Uiso 1 1 calc R U . . .
C66 C 0.1487(5) 0.947(2) 0.8855(9) 0.118(4) Uani 1 1 d D U . . .
H66A H 0.1346 0.9405 0.8472 0.142 Uiso 1 1 calc R U . . .
C67 C 0.2415(6) 0.964(2) 0.9587(10) 0.106(5) Uani 1 1 d . U . . .
O19 O 0.2520(6) 1.042(2) 0.9438(13) 0.186(11) Uani 1 1 d . . . . .
C68 C 0.2467(7) 0.787(2) 0.9899(14) 0.124(6) Uani 1 1 d . U . . .
H68A H 0.2387 0.7850 1.0254 0.149 Uiso 1 1 calc R U . . .
H68B H 0.2296 0.7656 0.9555 0.149 Uiso 1 1 calc R U . . .
C69 C 0.2752(7) 0.730(2) 0.9976(14) 0.127(5) Uani 1 1 d . U . . .
H69A H 0.2764 0.7030 0.9598 0.153 Uiso 1 1 calc R U . . .
H69B H 0.2757 0.6791 1.0261 0.153 Uiso 1 1 calc R U . . .
C70 C 0.3013(7) 0.797(2) 1.0203(13) 0.127(5) Uani 1 1 d . U . . .
H70A H 0.3213 0.7724 1.0135 0.153 Uiso 1 1 calc R U . . .
H70B H 0.3047 0.8051 1.0632 0.153 Uiso 1 1 calc R U . . .
C71 C 0.2939(6) 0.891(2) 0.9906(13) 0.120(5) Uani 1 1 d . U . . .
H71A H 0.3033 0.9437 1.0178 0.144 Uiso 1 1 calc R U . . .
C72 C 0.3069(6) 0.888(2) 0.9394(14) 0.115(5) Uani 1 1 d D U . . .
C73 C 0.1453(6) 0.7218(19) 0.4234(10) 0.095(4) Uani 1 1 d . U . . .
C74 C 0.1783(5) 0.7421(11) 0.4075(7) 0.090(4) Uani 1 1 d D U . . .
H74A H 0.1968 0.7214 0.4405 0.108 Uiso 1 1 calc R U . . .
C75 C 0.1789(5) 0.8407(12) 0.4006(7) 0.097(4) Uani 1 1 d D U . . .
H75A H 0.1670 0.8721 0.4255 0.117 Uiso 1 1 calc R U . . .
H75B H 0.2013 0.8640 0.4118 0.117 Uiso 1 1 calc R U . . .
C76 C 0.1644(5) 0.8586(16) 0.3405(7) 0.103(4) Uani 1 1 d D U . . .
H76A H 0.1727 0.9173 0.3278 0.123 Uiso 1 1 calc R U . . .
H76B H 0.1408 0.8638 0.3329 0.123 Uiso 1 1 calc R U . . .
C77 C 0.1727(6) 0.7803(13) 0.3109(8) 0.104(5) Uani 1 1 d D U . . .
H77A H 0.1541 0.7602 0.2785 0.125 Uiso 1 1 calc R U . . .
H77B H 0.1906 0.7961 0.2942 0.125 Uiso 1 1 calc R U . . .
C78 C 0.1958(5) 0.6243(18) 0.3425(10) 0.097(4) Uani 1 1 d D U . . .
C79 C 0.2062(4) 0.5551(17) 0.3866(9) 0.097(3) Uani 1 1 d D U . . .
C80 C 0.2341(5) 0.500(2) 0.3938(10) 0.102(4) Uani 1 1 d . U . . .
H80A H 0.2472 0.5158 0.3690 0.123 Uiso 1 1 calc R U . . .
C81 C 0.2443(5) 0.429(2) 0.4308(10) 0.104(4) Uani 1 1 d . U . . .
H81A H 0.2646 0.4021 0.4336 0.124 Uiso 1 1 calc R U . . .
C82 C 0.2250(5) 0.394(2) 0.4661(10) 0.101(4) Uani 1 1 d . U . . .
C83 C 0.1973(5) 0.438(2) 0.4612(10) 0.099(4) Uani 1 1 d . U . . .
H83A H 0.1837 0.4169 0.4840 0.119 Uiso 1 1 calc R U . . .
C84 C 0.1876(5) 0.5152(19) 0.4228(9) 0.099(4) Uani 1 1 d D U . . .
H84A H 0.1674 0.5426 0.4207 0.119 Uiso 1 1 calc R U . . .
C85 C 0.2174(5) 0.2781(13) 0.5352(7) 0.123(5) Uani 1 1 d DG U . . .
C86 C 0.2072(5) 0.3302(11) 0.5781(8) 0.131(5) Uani 1 1 d DG U . . .
H86A H 0.2111 0.3958 0.5818 0.158 Uiso 1 1 calc R U . . .
C87 C 0.1912(5) 0.2844(13) 0.6154(7) 0.131(4) Uani 1 1 d DG U . . .
H87A H 0.1844 0.3192 0.6441 0.157 Uiso 1 1 calc R U . . .
C89 C 0.1854(5) 0.1864(13) 0.6099(7) 0.119(4) Uani 1 1 d DG U . . .
C90 C 0.1956(5) 0.1343(11) 0.5670(8) 0.126(4) Uani 1 1 d DG U . . .
H90A H 0.1918 0.0688 0.5633 0.151 Uiso 1 1 calc R U . . .
C88 C 0.2116(5) 0.1802(13) 0.5296(7) 0.128(5) Uani 1 1 d DG U . . .
H88A H 0.2184 0.1453 0.5009 0.153 Uiso 1 1 calc R U . . .
C91 C 0.1660(7) 0.132(2) 0.6444(11) 0.115(5) Uani 1 1 d . U . . .
C92 C 0.1806(10) 0.248(2) 0.7282(15) 0.185(8) Uani 1 1 d D U . . .
H92A H 0.2041 0.2398 0.7423 0.222 Uiso 1 1 calc R U . . .
H92B H 0.1759 0.3039 0.7025 0.222 Uiso 1 1 calc R U . . .
C93 C 0.1671(11) 0.257(3) 0.7759(15) 0.181(8) Uani 1 1 d D U . . .
H93A H 0.1825 0.2892 0.8088 0.217 Uiso 1 1 calc R U . . .
H93B H 0.1475 0.2962 0.7640 0.217 Uiso 1 1 calc R U . . .
C94 C 0.1594(10) 0.169(2) 0.7946(13) 0.173(8) Uani 1 1 d D U . . .
H94A H 0.1404 0.1710 0.8104 0.208 Uiso 1 1 calc R U . . .
H94B H 0.1776 0.1396 0.8238 0.208 Uiso 1 1 calc R U . . .
C95 C 0.1528(9) 0.124(2) 0.7394(11) 0.168(8) Uani 1 1 d D U . . .
H95A H 0.1627 0.0605 0.7467 0.201 Uiso 1 1 calc R U . . .
C96 C 0.1150(10) 0.107(3) 0.7106(16) 0.169(8) Uani 1 1 d D U . . .
C97 C 0.4516(5) 0.5970(13) 0.9690(8) 0.071(4) Uani 1 1 d . U . . .
H97A H 0.4428 0.6269 0.9971 0.085 Uiso 1 1 calc R U . . .
C98 C 0.4520(5) 0.4989(14) 0.9682(9) 0.080(3) Uani 1 1 d . U . . .
H98A H 0.4433 0.4638 0.9945 0.096 Uiso 1 1 calc R U . . .
C99 C 0.4669(5) 0.4483(11) 0.9235(9) 0.080(3) Uani 1 1 d D U . . .
C100 C 0.4764(4) 0.5077(14) 0.8866(8) 0.075(3) Uani 1 1 d . U . . .
H10A H 0.4849 0.4810 0.8572 0.090 Uiso 1 1 calc R U . . .
C101 C 0.4746(4) 0.6047(12) 0.8886(8) 0.068(3) Uani 1 1 d . U . . .
H10B H 0.4813 0.6405 0.8601 0.081 Uiso 1 1 calc R U . . .
C102 C 0.4691(5) 0.3495(11) 0.9191(9) 0.084(3) Uani 1 1 d D U . . .
H10C H 0.4819 0.3263 0.8953 0.100 Uiso 1 1 calc R U . . .
C103 C 0.4552(5) 0.2871(14) 0.9446(9) 0.085(3) Uani 1 1 d . U . . .
H10D H 0.4417 0.3084 0.9676 0.102 Uiso 1 1 calc R U . . .
C104 C 0.4598(5) 0.1783(15) 0.9388(8) 0.077(3) Uani 1 1 d . U . . .
C105 C 0.4360(5) 0.1266(13) 0.9527(9) 0.077(3) Uani 1 1 d . U . . .
H10E H 0.4183 0.1564 0.9617 0.092 Uiso 1 1 calc R U . . .
C106 C 0.4388(5) 0.0256(12) 0.9532(9) 0.074(4) Uani 1 1 d . U . . .
H10F H 0.4236 -0.0126 0.9645 0.089 Uiso 1 1 calc R U . . .
C107 C 0.4857(4) 0.0292(11) 0.9205(8) 0.065(3) Uani 1 1 d . U . . .
H10G H 0.5015 -0.0050 0.9082 0.078 Uiso 1 1 calc R U . . .
C108 C 0.4857(5) 0.1306(13) 0.9210(8) 0.074(3) Uani 1 1 d . U . . .
H10H H 0.5020 0.1651 0.9102 0.088 Uiso 1 1 calc R U . . .
C109 C 0.0749(5) 0.4513(14) 0.4091(9) 0.080(4) Uani 1 1 d . U . . .
H10I H 0.0633 0.4793 0.3732 0.096 Uiso 1 1 calc R U . . .
C110 C 0.0729(5) 0.3486(13) 0.4157(9) 0.078(3) Uani 1 1 d . U . . .
H11B H 0.0596 0.3119 0.3852 0.093 Uiso 1 1 calc R U . . .
C111 C 0.0910(4) 0.3059(13) 0.4682(8) 0.070(3) Uani 1 1 d . U . . .
C112 C 0.1090(5) 0.3709(13) 0.5112(9) 0.074(3) Uani 1 1 d . U . . .
H11C H 0.1213 0.3468 0.5478 0.089 Uiso 1 1 calc R U . . .
C113 C 0.1092(5) 0.4659(12) 0.5020(9) 0.072(3) Uani 1 1 d . U . . .
H11D H 0.1218 0.5036 0.5328 0.086 Uiso 1 1 calc R U . . .
C114 C 0.0907(5) 0.2050(13) 0.4789(9) 0.070(3) Uani 1 1 d . U . . .
H11E H 0.1025 0.1825 0.5163 0.084 Uiso 1 1 calc R U . . .
C115 C 0.0747(4) 0.1408(13) 0.4387(8) 0.068(3) Uani 1 1 d . U . . .
H11F H 0.0617 0.1644 0.4025 0.081 Uiso 1 1 calc R U . . .
C116 C 0.0758(5) 0.0394(14) 0.4463(8) 0.071(3) Uani 1 1 d . U . . .
C117 C 0.0558(5) -0.0167(14) 0.4020(9) 0.079(3) Uani 1 1 d . U . . .
H11G H 0.0404 0.0119 0.3704 0.095 Uiso 1 1 calc R U . . .
C118 C 0.0587(5) -0.1136(13) 0.4045(9) 0.078(4) Uani 1 1 d . U . . .
H11H H 0.0461 -0.1489 0.3725 0.094 Uiso 1 1 calc R U . . .
C119 C 0.0952(6) -0.1099(15) 0.4918(9) 0.085(4) Uani 1 1 d . U . . .
H11I H 0.1092 -0.1418 0.5238 0.102 Uiso 1 1 calc R U . . .
C120 C 0.0943(5) -0.0147(14) 0.4930(9) 0.080(3) Uani 1 1 d . U . . .
H12B H 0.1067 0.0168 0.5270 0.096 Uiso 1 1 calc R U . . .
N13 N -0.0041(7) 0.4726(9) 0.4944(16) 0.067(8) Uani 0.5 1 d G U P A -1
C123 C 0.0203(5) 0.4176(14) 0.5319(12) 0.057(5) Uani 0.5 1 d G U P A -1
H12C H 0.0374 0.4473 0.5600 0.069 Uiso 0.5 1 calc R U P A -1
C125 C 0.0192(4) 0.3184(13) 0.5274(8) 0.058(4) Uani 0.5 1 d G U P A -1
H12D H 0.0355 0.2816 0.5525 0.070 Uiso 0.5 1 calc R U P A -1
C124 C -0.0063(5) 0.2741(9) 0.4854(10) 0.059(4) Uani 0.5 1 d G U P A -1
C122 C -0.0307(4) 0.3291(14) 0.4480(8) 0.060(4) Uani 0.5 1 d G U P A -1
H12E H -0.0478 0.2995 0.4199 0.072 Uiso 0.5 1 calc R U P A -1
C121 C -0.0296(6) 0.4283(13) 0.4525(12) 0.057(5) Uani 0.5 1 d G U P A -1
H12F H -0.0459 0.4651 0.4274 0.068 Uiso 0.5 1 calc R U P A -1
C126 C -0.0059(8) 0.169(3) 0.4801(13) 0.062(4) Uani 0.5 1 d . U P A -1
H12G H -0.0180 0.1445 0.4433 0.075 Uiso 0.5 1 calc R U P A -1
C127 C 0.0080(8) 0.107(3) 0.5170(14) 0.063(4) Uani 0.5 1 d . U P A -1
H12J H 0.0213 0.1311 0.5528 0.076 Uiso 0.5 1 calc R U P A -1
C128 C 0.0068(7) -0.0010(9) 0.5128(10) 0.067(4) Uani 0.5 1 d G U P A -1
C129 C 0.0219(6) -0.0562(15) 0.5626(8) 0.073(5) Uani 0.5 1 d G U P A -1
H12H H 0.0338 -0.0268 0.5977 0.088 Uiso 0.5 1 calc R U P A -1
C130 C 0.0191(9) -0.1554(14) 0.5598(11) 0.075(6) Uani 0.5 1 d G U P A -1
H13A H 0.0292 -0.1923 0.5931 0.090 Uiso 0.5 1 calc R U P A -1
N14 N 0.0012(11) -0.1993(9) 0.5073(14) 0.047(6) Uani 0.5 1 d G U P A -1
C131 C -0.0139(8) -0.1442(14) 0.4576(10) 0.066(5) Uani 0.5 1 d G U P A -1
H13B H -0.0258 -0.1736 0.4224 0.079 Uiso 0.5 1 calc R U P A -1
C132 C -0.0111(6) -0.0450(14) 0.4603(8) 0.067(5) Uani 0.5 1 d G U P A -1
H13C H -0.0212 -0.0081 0.4270 0.080 Uiso 0.5 1 calc R U P A -1
N8 N 0.2589(4) 0.8868(18) 0.9797(8) 0.100(6) Uani 1 1 d . . . . .
N1 N 0.5777(3) 0.8576(9) 0.8780(6) 0.064(4) Uani 1 1 d D . . . .
N2 N 0.8289(2) 1.0750(10) 0.8299(6) 0.064(3) Uani 1 1 d D . . . .
N3 N 0.3892(3) 0.8438(14) 0.7225(7) 0.081(5) Uani 1 1 d . . . . .
N4 N 0.1344(3) 0.6567(12) 0.6565(7) 0.076(4) Uani 1 1 d D . . . .
N5 N 0.1817(4) 0.7081(11) 0.3531(5) 0.086(6) Uani 1 1 d D . . . .
N6 N 0.1661(5) 0.1673(16) 0.6976(9) 0.113(7) Uani 1 1 d D . . . .
N7 N 0.0198(4) 0.6574(13) 0.7298(5) 0.077(5) Uani 1 1 d . . . . .
N9 N 0.4630(3) 0.6528(9) 0.9318(5) 0.050(3) Uani 1 1 d . . . . .
N10 N 0.4634(3) -0.0131(11) 0.9374(6) 0.056(4) Uani 1 1 d . . . . .
N11 N 0.0931(4) 0.5087(12) 0.4530(7) 0.068(4) Uani 1 1 d . . . . .
N12 N 0.0777(3) -0.1595(10) 0.4485(7) 0.063(4) Uani 1 1 d . . . . .
O1 O 0.51963(19) 0.8057(9) 0.9597(4) 0.055(2) Uani 1 1 d . . . . .
O2 O 0.5738(2) 0.8129(9) 0.9943(4) 0.059(2) Uani 1 1 d . . . . .
O3 O 0.5607(3) 0.9996(9) 0.9090(5) 0.070(3) Uani 1 1 d . . . . .
O4 O 0.6851(3) 1.1737(11) 0.8530(8) 0.105(5) Uani 1 1 d . . . . .
O5 O 0.7997(3) 0.9512(10) 0.7805(5) 0.074(3) Uani 1 1 d . . . . .
O6 O 0.8621(3) 0.9086(13) 0.8788(7) 0.099(5) Uani 1 1 d D . . . .
O7 O 0.8843(3) 0.9017(11) 0.8049(6) 0.090(4) Uani 1 1 d D . . . .
H7A H 0.895(4) 0.850(10) 0.828(5) 0.134 Uiso 1 1 d D U . . .
O8 O 0.4192(2) 0.8331(9) 0.8488(5) 0.063(3) Uani 1 1 d . . . . .
O9 O 0.4670(2) 0.8345(7) 0.8301(5) 0.060(3) Uani 1 1 d . . . . .
O10 O 0.4123(3) 0.7081(11) 0.7162(6) 0.085(4) Uani 1 1 d . . . . .
O11 O 0.2715(3) 0.5615(12) 0.5973(6) 0.086(4) Uani 1 1 d . . . . .
O12 O 0.1351(3) 0.4942(12) 0.6486(6) 0.096(4) Uani 1 1 d . . . . .
O13 O 0.0959(3) 0.6737(11) 0.5463(5) 0.074(3) Uani 1 1 d . . . . .
O14 O 0.0502(2) 0.6331(11) 0.5744(5) 0.076(3) Uani 1 1 d . . . . .
O15 O -0.0279(2) 0.6412(9) 0.5752(4) 0.057(3) Uani 1 1 d . . . . .
O16 O -0.0457(3) 0.6602(10) 0.6545(4) 0.073(3) Uani 1 1 d . . . . .
O17 O 0.0158(3) 0.8069(11) 0.6904(5) 0.090(4) Uani 1 1 d . . . . .
O18 O 0.1052(3) 0.9470(13) 0.9350(6) 0.106(5) Uani 1 1 d . . . . .
O20 O 0.2883(4) 0.8791(15) 0.8842(8) 0.121(6) Uani 1 1 d D . . . .
O21 O 0.3384(4) 0.9022(17) 0.9501(8) 0.129(7) Uani 1 1 d D . . . .
H21C H 0.3436(17) 0.91(2) 0.9099(17) 0.194 Uiso 1 1 d D U . . .
O22 O 0.1452(4) 0.7226(13) 0.4763(7) 0.107(4) Uani 1 1 d . U . . .
O23 O 0.1233(3) 0.6901(12) 0.3855(8) 0.103(4) Uani 1 1 d . U . . .
O24 O 0.1993(4) 0.6116(15) 0.2902(6) 0.123(6) Uani 1 1 d . . . . .
O25 O 0.2380(4) 0.3226(16) 0.5027(8) 0.130(7) Uani 1 1 d . . . . .
O26 O 0.1537(6) 0.0593(16) 0.6255(11) 0.160(9) Uani 1 1 d . . . . .
O27 O 0.0991(6) 0.171(3) 0.6794(17) 0.250(19) Uani 1 1 d D . . . .
H27C H 0.075(3) 0.171(19) 0.679(19) 0.375 Uiso 1 1 d D U . . .
O28 O 0.1005(5) 0.0379(18) 0.7299(9) 0.149(8) Uani 1 1 d D . . . .

loop_
_atom_site_aniso_label
_atom_site_aniso_U_11
_atom_site_aniso_U_22
_atom_site_aniso_U_33
_atom_site_aniso_U_23
_atom_site_aniso_U_13
_atom_site_aniso_U_12
Cd1 0.0466(4) 0.0271(5) 0.0625(5) 0.0014(4) 0.0159(3) -0.0007(4)
Cd2 0.0531(7) 0.0325(8) 0.0608(8) 0.000 0.0147(6) 0.000
Cd3 0.0622(6) 0.0310(6) 0.0715(6) -0.0014(5) 0.0198(4) -0.0036(4)
C1 0.054(6) 0.058(7) 0.076(7) -0.002(6) 0.026(5) -0.016(6)
C2 0.063(5) 0.066(7) 0.084(6) -0.001(6) 0.028(5) -0.015(6)
C3 0.079(6) 0.079(8) 0.099(7) -0.002(6) 0.032(6) -0.010(6)
C4 0.090(7) 0.085(8) 0.116(8) -0.001(7) 0.039(6) -0.005(6)
C5 0.086(8) 0.084(10) 0.121(9) 0.002(8) 0.049(7) -0.004(7)
C6 0.048(5) 0.068(7) 0.071(6) 0.020(6) 0.029(5) 0.008(5)
C7 0.053(4) 0.073(6) 0.080(5) 0.016(5) 0.033(4) 0.005(4)
C8 0.057(5) 0.079(7) 0.088(6) 0.017(5) 0.035(5) -0.002(5)
C9 0.058(5) 0.081(7) 0.093(6) 0.015(6) 0.041(5) -0.002(5)
C10 0.059(5) 0.078(7) 0.099(7) 0.010(6) 0.039(5) -0.002(5)
C11 0.063(5) 0.079(7) 0.100(6) 0.007(6) 0.033(5) 0.001(5)
C12 0.060(5) 0.076(7) 0.092(6) 0.011(5) 0.035(5) 0.004(5)
C13 0.047(5) 0.075(7) 0.104(6) 0.014(6) 0.036(5) -0.003(5)
C14 0.047(5) 0.072(6) 0.101(6) 0.019(6) 0.030(5) -0.003(5)
C15 0.043(4) 0.069(6) 0.093(6) 0.011(5) 0.027(4) 0.002(5)
C16 0.040(4) 0.073(6) 0.087(5) 0.005(5) 0.028(4) -0.002(4)
C17 0.045(4) 0.074(7) 0.096(6) 0.010(5) 0.029(4) -0.003(5)
C18 0.048(5) 0.074(7) 0.104(6) 0.017(6) 0.032(5) -0.005(5)
C19 0.039(5) 0.072(8) 0.082(7) -0.001(6) 0.022(5) 0.000(5)
C20 0.065(7) 0.105(10) 0.100(8) -0.015(8) 0.022(6) -0.019(7)
C21 0.063(6) 0.101(9) 0.098(7) -0.017(6) 0.022(5) -0.015(6)
C22 0.056(5) 0.089(8) 0.082(6) -0.013(6) 0.022(5) -0.013(5)
C23 0.045(5) 0.077(7) 0.072(6) -0.007(6) 0.024(4) -0.007(5)
C24 0.050(6) 0.072(8) 0.071(7) -0.008(6) 0.016(5) -0.006(6)
C25 0.045(6) 0.060(8) 0.090(8) 0.026(6) 0.009(6) -0.014(5)
C26 0.056(5) 0.069(7) 0.097(7) 0.031(6) 0.013(5) -0.012(5)
C27 0.066(6) 0.071(7) 0.110(7) 0.037(6) 0.012(6) -0.012(6)
C28 0.072(6) 0.077(8) 0.119(8) 0.037(7) 0.015(6) -0.007(6)
C29 0.073(8) 0.083(9) 0.125(9) 0.032(8) 0.011(7) -0.003(7)
C30 0.060(6) 0.088(8) 0.070(7) 0.005(6) 0.017(5) -0.003(6)
C31 0.055(5) 0.088(7) 0.067(5) 0.001(5) 0.021(4) -0.001(5)
C32 0.060(5) 0.093(7) 0.069(5) -0.003(5) 0.026(4) 0.000(5)
C33 0.063(5) 0.093(7) 0.071(6) -0.008(5) 0.026(5) 0.001(5)
C34 0.059(5) 0.090(7) 0.069(6) -0.005(5) 0.020(5) -0.001(5)
C35 0.059(5) 0.090(7) 0.066(5) -0.006(5) 0.022(4) 0.000(5)
C36 0.054(5) 0.088(7) 0.062(5) -0.004(5) 0.022(4) 0.002(5)
C37 0.052(5) 0.067(7) 0.082(6) -0.008(5) 0.012(5) 0.007(5)
C38 0.053(5) 0.064(7) 0.081(6) -0.007(5) 0.007(5) 0.012(5)
C39 0.057(5) 0.067(6) 0.081(6) 0.000(5) 0.003(5) 0.005(5)
C40 0.053(5) 0.066(6) 0.076(5) 0.003(5) 0.009(4) 0.000(4)
C41 0.055(5) 0.067(6) 0.079(6) 0.008(5) 0.006(5) 0.000(5)
C42 0.056(5) 0.071(7) 0.081(6) 0.002(5) 0.012(5) 0.000(5)
C43 0.054(6) 0.066(8) 0.076(7) 0.009(6) 0.007(5) -0.006(6)
C44 0.091(9) 0.146(13) 0.122(10) -0.041(10) 0.014(8) 0.012(9)
C45 0.089(7) 0.146(12) 0.121(9) -0.043(8) 0.015(7) 0.010(8)
C46 0.082(7) 0.142(11) 0.108(8) -0.044(8) 0.020(6) 0.008(7)
C47 0.068(6) 0.129(11) 0.090(7) -0.036(7) 0.023(6) 0.002(7)
C48 0.061(6) 0.117(12) 0.075(7) -0.031(8) 0.029(6) -0.001(7)
C49 0.072(7) 0.053(8) 0.065(7) 0.012(6) 0.027(6) 0.013(6)
C50 0.088(7) 0.066(7) 0.072(6) 0.008(6) 0.021(5) 0.013(6)
C51 0.107(7) 0.078(8) 0.082(6) 0.011(6) 0.020(6) 0.012(6)
C52 0.122(8) 0.087(9) 0.089(7) 0.014(7) 0.021(7) 0.006(7)
C53 0.124(10) 0.087(10) 0.085(8) 0.014(8) 0.022(8) 0.005(9)
C54 0.074(7) 0.130(11) 0.079(8) -0.015(8) 0.019(6) 0.045(8)
C55 0.082(6) 0.130(10) 0.088(7) -0.022(6) 0.013(5) 0.046(7)
C56 0.089(7) 0.135(10) 0.095(7) -0.024(7) 0.012(6) 0.041(7)
C57 0.094(7) 0.136(10) 0.097(7) -0.025(7) 0.008(6) 0.041(7)
C58 0.097(7) 0.135(10) 0.100(7) -0.031(7) 0.007(6) 0.045(7)
C59 0.100(7) 0.134(10) 0.106(7) -0.028(7) 0.000(6) 0.045(7)
C60 0.096(7) 0.133(10) 0.100(7) -0.027(7) 0.002(6) 0.048(7)
C61 0.108(8) 0.154(11) 0.083(7) -0.033(7) 0.041(6) 0.003(8)
C62 0.107(8) 0.155(11) 0.082(7) -0.032(7) 0.038(6) -0.002(8)
C63 0.105(7) 0.155(11) 0.083(7) -0.030(7) 0.040(6) -0.003(8)
C64 0.104(7) 0.150(11) 0.084(6) -0.023(7) 0.043(6) -0.001(7)
C65 0.112(8) 0.157(11) 0.091(7) -0.023(7) 0.040(6) 0.002(8)
C66 0.115(8) 0.158(11) 0.088(7) -0.027(7) 0.039(6) 0.002(8)
C67 0.099(9) 0.144(12) 0.086(8) -0.020(8) 0.044(7) -0.001(9)
O19 0.162(19) 0.18(2) 0.25(3) 0.03(2) 0.12(2) -0.060(18)
C68 0.112(10) 0.127(14) 0.150(12) -0.004(11) 0.064(10) -0.016(10)
C69 0.113(10) 0.129(13) 0.152(11) -0.006(10) 0.057(9) -0.015(9)
C70 0.110(9) 0.131(13) 0.150(11) -0.015(10) 0.050(9) -0.010(9)
C71 0.100(9) 0.126(13) 0.144(11) -0.021(10) 0.051(9) -0.012(9)
C72 0.093(10) 0.123(13) 0.142(12) -0.028(11) 0.052(9) -0.012(9)
C73 0.091(7) 0.099(8) 0.093(7) 0.023(7) 0.021(6) -0.016(7)
C74 0.095(7) 0.093(8) 0.082(7) 0.026(6) 0.025(6) -0.032(6)
C75 0.110(7) 0.093(8) 0.084(7) 0.023(6) 0.019(6) -0.034(7)
C76 0.120(8) 0.095(9) 0.085(7) 0.025(6) 0.013(6) -0.031(7)
C77 0.123(9) 0.101(10) 0.080(8) 0.025(7) 0.012(7) -0.026(9)
C78 0.068(7) 0.129(11) 0.092(8) 0.021(8) 0.018(6) 0.000(8)
C79 0.067(6) 0.129(9) 0.094(7) 0.022(6) 0.021(5) 0.001(6)
C80 0.076(6) 0.131(10) 0.100(7) 0.026(7) 0.024(6) 0.002(6)
C81 0.079(6) 0.131(10) 0.103(7) 0.028(7) 0.027(6) 0.000(7)
C82 0.075(6) 0.128(10) 0.103(7) 0.025(7) 0.031(6) 0.001(7)
C83 0.073(6) 0.126(10) 0.104(7) 0.025(7) 0.034(6) 0.001(6)
C84 0.071(6) 0.126(10) 0.101(7) 0.022(7) 0.026(6) 0.003(6)
C85 0.168(10) 0.113(10) 0.108(8) -0.019(8) 0.070(7) -0.016(9)
C86 0.174(10) 0.119(9) 0.116(8) -0.016(7) 0.065(7) -0.018(9)
C87 0.174(10) 0.118(9) 0.115(8) -0.016(7) 0.064(7) -0.020(8)
C89 0.166(9) 0.107(9) 0.102(7) -0.016(7) 0.067(7) -0.022(8)
C90 0.172(10) 0.112(10) 0.109(8) -0.020(8) 0.065(7) -0.025(9)
C88 0.173(10) 0.116(10) 0.110(8) -0.020(8) 0.065(7) -0.023(9)
C91 0.159(11) 0.102(10) 0.099(9) -0.015(8) 0.064(8) -0.023(10)
C92 0.216(18) 0.20(2) 0.168(16) -0.017(15) 0.103(14) -0.009(17)
C93 0.214(17) 0.20(2) 0.163(15) -0.015(14) 0.106(14) -0.012(16)
C94 0.207(16) 0.19(2) 0.157(15) -0.010(13) 0.114(14) -0.012(16)
C95 0.203(17) 0.19(2) 0.153(15) -0.005(13) 0.117(14) -0.009(16)
C96 0.203(17) 0.19(2) 0.154(15) -0.004(14) 0.112(15) -0.006(17)
C97 0.091(7) 0.041(7) 0.075(7) 0.006(6) 0.012(6) -0.016(6)
C98 0.094(6) 0.050(6) 0.083(6) 0.009(5) 0.002(5) -0.011(6)
C99 0.091(5) 0.048(5) 0.088(6) 0.002(5) 0.002(5) -0.004(5)
C100 0.077(6) 0.050(6) 0.089(6) 0.000(5) 0.009(5) 0.001(5)
C101 0.067(7) 0.047(7) 0.084(7) -0.002(6) 0.012(6) 0.002(6)
C102 0.098(6) 0.049(6) 0.093(6) 0.001(5) 0.007(5) -0.007(5)
C103 0.097(6) 0.047(6) 0.097(6) -0.002(5) 0.002(5) -0.004(5)
C104 0.090(5) 0.035(5) 0.094(6) -0.006(5) 0.002(5) 0.002(5)
C105 0.085(6) 0.035(6) 0.100(6) -0.007(5) 0.006(5) 0.010(5)
C106 0.080(7) 0.034(7) 0.099(7) -0.003(6) 0.010(6) 0.013(6)
C107 0.078(7) 0.026(6) 0.089(7) -0.003(6) 0.019(6) -0.019(5)
C108 0.088(6) 0.035(6) 0.090(6) 0.000(5) 0.010(5) -0.015(5)
C109 0.103(8) 0.038(7) 0.094(8) -0.002(7) 0.020(7) 0.003(7)
C110 0.103(7) 0.035(6) 0.092(7) 0.000(5) 0.020(6) 0.003(5)
C111 0.092(6) 0.037(5) 0.086(6) 0.001(5) 0.031(5) 0.001(5)
C112 0.098(7) 0.038(6) 0.086(6) 0.002(5) 0.026(5) 0.005(5)
C113 0.097(8) 0.030(6) 0.087(8) 0.002(6) 0.023(7) 0.001(6)
C114 0.084(6) 0.044(6) 0.087(6) -0.003(5) 0.033(5) -0.003(5)
C115 0.081(6) 0.043(5) 0.084(6) -0.005(5) 0.031(5) 0.000(5)
C116 0.088(6) 0.044(5) 0.084(6) -0.005(5) 0.029(5) -0.002(5)
C117 0.097(7) 0.044(6) 0.091(7) 0.000(5) 0.017(6) -0.003(6)
C118 0.098(8) 0.042(7) 0.090(8) 0.000(6) 0.016(7) -0.006(6)
C119 0.112(8) 0.048(7) 0.089(8) 0.000(7) 0.019(7) -0.001(7)
C120 0.103(7) 0.048(6) 0.087(7) -0.004(6) 0.023(6) -0.001(6)
N13 0.102(19) 0.044(13) 0.070(15) 0.019(17) 0.049(14) 0.039(17)
C123 0.058(10) 0.042(9) 0.063(10) 0.005(8) 0.003(8) 0.004(8)
C125 0.061(8) 0.042(7) 0.064(8) 0.006(7) 0.005(7) 0.004(7)
C124 0.066(7) 0.040(6) 0.064(7) 0.003(6) 0.006(6) 0.000(6)
C122 0.066(8) 0.040(7) 0.066(8) 0.000(6) 0.006(7) 0.000(7)
C121 0.065(9) 0.038(8) 0.064(9) 0.003(7) 0.010(7) -0.001(7)
C126 0.072(8) 0.043(7) 0.066(8) 0.004(6) 0.008(6) -0.001(6)
C127 0.075(8) 0.042(7) 0.066(8) 0.002(6) 0.009(6) 0.002(6)
C128 0.081(8) 0.044(7) 0.069(8) 0.001(6) 0.007(7) 0.005(6)
C129 0.085(9) 0.046(8) 0.079(10) 0.000(8) 0.003(8) 0.004(8)
C130 0.087(10) 0.045(9) 0.081(11) -0.001(9) 0.002(9) 0.002(9)
N14 0.053(8) 0.041(10) 0.045(13) 0.008(10) 0.012(9) -0.004(11)
C131 0.086(10) 0.040(9) 0.062(10) 0.003(9) 0.002(9) 0.008(9)
C132 0.084(9) 0.042(8) 0.065(9) 0.005(7) 0.003(8) 0.007(7)
N8 0.060(8) 0.15(2) 0.100(12) -0.022(12) 0.032(8) 0.008(11)
N1 0.055(7) 0.075(10) 0.074(8) 0.022(7) 0.038(6) 0.013(6)
N2 0.038(5) 0.080(10) 0.080(8) -0.011(7) 0.024(5) -0.003(6)
N3 0.040(6) 0.104(15) 0.094(10) 0.029(9) 0.009(6) 0.002(7)
N4 0.047(6) 0.088(13) 0.089(9) -0.002(8) 0.009(6) -0.004(7)
N5 0.083(9) 0.118(15) 0.050(7) 0.033(8) 0.007(6) -0.042(9)
N6 0.119(14) 0.122(18) 0.123(14) -0.038(13) 0.076(12) -0.047(13)
N7 0.092(9) 0.095(14) 0.044(6) 0.013(7) 0.019(6) 0.032(9)
N9 0.075(8) 0.016(7) 0.063(7) -0.001(4) 0.023(6) -0.002(5)
N10 0.051(7) 0.028(8) 0.082(9) -0.010(6) 0.008(6) 0.005(5)
N11 0.077(8) 0.045(10) 0.092(10) -0.017(8) 0.037(7) -0.008(7)
N12 0.069(7) 0.032(9) 0.086(9) -0.012(6) 0.017(7) 0.002(6)
O1 0.034(4) 0.060(7) 0.070(5) 0.004(5) 0.012(4) -0.003(4)
O2 0.040(4) 0.054(6) 0.083(6) 0.000(6) 0.018(4) 0.003(5)
O3 0.059(6) 0.073(9) 0.093(8) 0.014(6) 0.045(6) 0.007(6)
O4 0.070(7) 0.080(10) 0.198(15) -0.017(10) 0.090(9) -0.010(7)
O5 0.060(6) 0.074(9) 0.090(8) -0.018(7) 0.027(6) -0.005(6)
O6 0.080(8) 0.116(14) 0.106(10) 0.008(9) 0.032(7) 0.000(8)
O7 0.088(9) 0.076(10) 0.113(10) -0.013(8) 0.043(8) 0.018(7)
O8 0.056(5) 0.063(8) 0.069(6) 0.011(5) 0.017(4) -0.011(5)
O9 0.048(5) 0.045(7) 0.088(7) 0.015(5) 0.021(4) -0.008(4)
O10 0.056(6) 0.098(11) 0.101(9) 0.010(7) 0.019(6) 0.011(6)
O11 0.053(6) 0.118(12) 0.087(8) -0.024(8) 0.016(5) -0.007(7)
O12 0.093(9) 0.092(12) 0.108(10) 0.006(8) 0.033(8) -0.012(8)
O13 0.079(7) 0.081(9) 0.062(6) 0.009(6) 0.023(5) -0.002(7)
O14 0.043(5) 0.110(11) 0.075(7) 0.004(7) 0.016(4) 0.014(6)
O15 0.065(6) 0.061(7) 0.045(5) 0.008(5) 0.013(4) 0.003(5)
O16 0.077(7) 0.085(10) 0.059(6) 0.003(6) 0.020(5) 0.022(6)
O17 0.097(8) 0.087(10) 0.077(7) 0.004(7) 0.006(6) 0.023(8)
O18 0.072(8) 0.140(15) 0.098(9) -0.059(9) 0.011(7) 0.020(8)
O20 0.096(10) 0.151(18) 0.121(12) -0.039(11) 0.039(9) -0.021(11)
O21 0.092(10) 0.18(2) 0.125(13) -0.018(13) 0.042(9) 0.005(12)
O22 0.096(8) 0.140(11) 0.093(8) 0.046(8) 0.038(7) 0.014(8)
O23 0.079(7) 0.081(9) 0.141(10) -0.013(8) 0.018(7) -0.009(7)
O24 0.125(12) 0.178(19) 0.076(9) 0.049(10) 0.044(8) 0.022(12)
O25 0.104(10) 0.164(19) 0.128(12) 0.075(13) 0.042(9) 0.008(12)
O26 0.20(2) 0.103(17) 0.187(19) -0.041(15) 0.079(17) -0.071(16)
O27 0.096(14) 0.33(5) 0.33(4) 0.16(4) 0.069(19) -0.01(2)
O28 0.137(15) 0.17(2) 0.161(17) 0.020(15) 0.077(14) -0.031(14)

loop_
_atom_type_symbol
_atom_type_description
_atom_type_scat_dispersion_real
_atom_type_scat_dispersion_imag
_atom_type_scat_source
C C 0.0181 0.0091 'International Tables Vol C Tables 4.2.6.8 and 6.1.1.4'
H H 0.0000 0.0000 'International Tables Vol C Tables 4.2.6.8 and 6.1.1.4'
N N 0.0311 0.0180 'International Tables Vol C Tables 4.2.6.8 and 6.1.1.4'
O O 0.0492 0.0322 'International Tables Vol C Tables 4.2.6.8 and 6.1.1.4'
Cd Cd 0.1185 4.6533 'International Tables Vol C Tables 4.2.6.8 and 6.1.1.4'

loop_
_geom_angle_atom_site_label_1
_geom_angle_atom_site_label_2
_geom_angle_atom_site_label_3
_geom_angle
_geom_angle_site_symmetry_1
_geom_angle_site_symmetry_3
N9 Cd1 O1 87.2(4) . .
N9 Cd1 O8 95.2(4) . .
O1 Cd1 O8 139.2(3) . .
N9 Cd1 O1 88.5(4) . 2_657
O1 Cd1 O1 74.1(3) . 2_657
O8 Cd1 O1 146.6(3) . 2_657
N9 Cd1 N10 179.8(4) . 1_565
O1 Cd1 N10 93.0(4) . 1_565
O8 Cd1 N10 84.7(4) . 1_565
O1 Cd1 N10 91.4(4) 2_657 1_565
N9 Cd1 O9 95.0(4) . .
O1 Cd1 O9 85.4(3) . .
O8 Cd1 O9 53.8(3) . .
O1 Cd1 O9 159.0(3) 2_657 .
N10 Cd1 O9 85.2(4) 1_565 .
N9 Cd1 O2 90.5(4) . 2_657
O1 Cd1 O2 127.6(3) . 2_657
O8 Cd1 O2 93.2(3) . 2_657
O1 Cd1 O2 53.5(3) 2_657 2_657
N10 Cd1 O2 89.3(4) 1_565 2_657
O9 Cd1 O2 146.9(3) . 2_657
N9 Cd1 C25 98.6(5) . .
O1 Cd1 C25 112.1(4) . .
O8 Cd1 C25 27.2(4) . .
O1 Cd1 C25 170.7(5) 2_657 .
N10 Cd1 C25 81.5(5) 1_565 .
O9 Cd1 C25 26.9(4) . .
O2 Cd1 C25 120.0(4) 2_657 .
N13 Cd2 O14 93.5(7) . .
N13 Cd2 O14 84.2(7) . 2_556
O14 Cd2 O14 177.8(7) . 2_556
N13 Cd2 O15 91.4(11) . .
O14 Cd2 O15 89.8(3) . .
O14 Cd2 O15 90.3(3) 2_556 .
N13 Cd2 O15 91.9(11) . 2_556
O14 Cd2 O15 90.3(3) . 2_556
O14 Cd2 O15 89.8(3) 2_556 2_556
O15 Cd2 O15 176.7(6) . 2_556
O13 Cd3 N11 85.6(5) . .
O13 Cd3 O23 129.5(5) . .
N11 Cd3 O23 93.1(5) . .
O13 Cd3 N12 87.1(5) . 1_565
N11 Cd3 N12 172.1(5) . 1_565
O23 Cd3 N12 93.8(6) . 1_565
O13 Cd3 O15 94.7(4) . 2_556
N11 Cd3 O15 85.7(5) . 2_556
O23 Cd3 O15 135.6(4) . 2_556
N12 Cd3 O15 91.9(5) 1_565 2_556
O13 Cd3 O16 147.4(4) . 2_556
N11 Cd3 O16 92.3(5) . 2_556
O23 Cd3 O16 83.1(4) . 2_556
N12 Cd3 O16 92.3(5) 1_565 2_556
O15 Cd3 O16 52.7(3) 2_556 2_556
O13 Cd3 O22 79.0(4) . .
N11 Cd3 O22 98.6(6) . .
O23 Cd3 O22 51.2(5) . .
N12 Cd3 O22 82.9(5) 1_565 .
O15 Cd3 O22 172.0(5) 2_556 .
O16 Cd3 O22 133.4(4) 2_556 .
O1 C1 O2 123.1(13) . .
O1 C1 C2 117.8(12) . .
O2 C1 C2 117.7(12) . .
N1 C2 C3 103.7(13) . .
N1 C2 C1 112.7(12) . .
C3 C2 C1 112.2(16) . .
N1 C2 H2A 109.4 . .
C3 C2 H2A 109.4 . .
C1 C2 H2A 109.4 . .
C4 C3 C2 103.0(15) . .
C4 C3 H3A 111.2 . .
C2 C3 H3A 111.2 . .
C4 C3 H3B 111.2 . .
C2 C3 H3B 111.2 . .
H3A C3 H3B 109.1 . .
C5 C4 C3 111.6(16) . .
C5 C4 H4A 109.3 . .
C3 C4 H4A 109.3 . .
C5 C4 H4B 109.3 . .
C3 C4 H4B 109.3 . .
H4A C4 H4B 108.0 . .
C4 C5 N1 98.9(14) . .
C4 C5 H5A 112.0 . .
N1 C5 H5A 112.0 . .
C4 C5 H5B 112.0 . .
N1 C5 H5B 112.0 . .
H5A C5 H5B 109.7 . .
O3 C6 N1 117.6(13) . .
O3 C6 C7 121.4(16) . .
N1 C6 C7 120.9(13) . .
C8 C7 C12 118.9(16) . .
C8 C7 C6 123.2(17) . .
C12 C7 C6 117.6(14) . .
C7 C8 C9 120.1(19) . .
C7 C8 H8A 119.9 . .
C9 C8 H8A 119.9 . .
C10 C9 C8 121.5(17) . .
C10 C9 H9A 119.3 . .
C8 C9 H9A 119.3 . .
C9 C10 O4 121.1(17) . .
C9 C10 C11 121.5(16) . .
O4 C10 C11 117.3(18) . .
C12 C11 C10 113.8(18) . .
C12 C11 H11A 123.1 . .
C10 C11 H11A 123.1 . .
C7 C12 C11 124.0(17) . .
C7 C12 H12A 118.0 . .
C11 C12 H12A 118.0 . .
C14 C13 C18 123.8(15) . .
C14 C13 O4 123.4(14) . .
C18 C13 O4 112.7(17) . .
C15 C14 C13 119.3(15) . .
C15 C14 H14A 120.4 . .
C13 C14 H14A 120.4 . .
C14 C15 C16 120.1(17) . .
C14 C15 H15A 119.9 . .
C16 C15 H15A 119.9 . .
C17 C16 C15 120.4(14) . .
C17 C16 C19 120.7(14) . .
C15 C16 C19 118.8(16) . .
C16 C17 C18 121.3(15) . .
C16 C17 H17A 119.3 . .
C18 C17 H17A 119.3 . .
C13 C18 C17 115.0(17) . .
C13 C18 H18A 122.5 . .
C17 C18 H18A 122.5 . .
O5 C19 N2 121.4(13) . .
O5 C19 C16 120.5(14) . .
N2 C19 C16 118.1(15) . .
N2 C20 C21 105.7(13) . .
N2 C20 H20A 110.6 . .
C21 C20 H20A 110.6 . .
N2 C20 H20B 110.6 . .
C21 C20 H20B 110.6 . .
H20A C20 H20B 108.7 . .
C20 C21 C22 107.0(13) . .
C20 C21 H21A 110.3 . .
C22 C21 H21A 110.3 . .
C20 C21 H21B 110.3 . .
C22 C21 H21B 110.3 . .
H21A C21 H21B 108.6 . .
C21 C22 C23 104.0(13) . .
C21 C22 H22A 111.0 . .
C23 C22 H22A 111.0 . .
C21 C22 H22B 111.0 . .
C23 C22 H22B 111.0 . .
H22A C22 H22B 109.0 . .
C22 C23 N2 107.2(11) . .
C22 C23 C24 111.7(14) . .
N2 C23 C24 109.5(13) . .
C22 C23 H23A 109.5 . .
N2 C23 H23A 109.5 . .
C24 C23 H23A 109.5 . .
O6 C24 O7 118.9(17) . .
O6 C24 C23 126.0(15) . .
O7 C24 C23 114.6(15) . .
O9 C25 O8 122.8(14) . .
O9 C25 C26 118.0(14) . .
O8 C25 C26 119.3(13) . .
O9 C25 Cd1 64.9(8) . .
O8 C25 Cd1 58.8(8) . .
C26 C25 Cd1 168.2(14) . .
N3 C26 C25 111.8(13) . .
N3 C26 C27 103.9(14) . .
C25 C26 C27 110.2(17) . .
N3 C26 H26A 110.2 . .
C25 C26 H26A 110.2 . .
C27 C26 H26A 110.2 . .
C28 C27 C26 103.4(18) . .
C28 C27 H27A 111.1 . .
C26 C27 H27A 111.1 . .
C28 C27 H27B 111.1 . .
C26 C27 H27B 111.1 . .
H27A C27 H27B 109.1 . .
C27 C28 C29 106.5(17) . .
C27 C28 H28A 110.4 . .
C29 C28 H28A 110.4 . .
C27 C28 H28B 110.4 . .
C29 C28 H28B 110.4 . .
H28A C28 H28B 108.6 . .
N3 C29 C28 103.2(16) . .
N3 C29 H29A 111.1 . .
C28 C29 H29A 111.1 . .
N3 C29 H29B 111.1 . .
C28 C29 H29B 111.1 . .
H29A C29 H29B 109.1 . .
O10 C30 N3 119.5(18) . .
O10 C30 C31 125(2) . .
N3 C30 C31 115.2(17) . .
C36 C31 C32 117.4(15) . .
C36 C31 C30 127.0(17) . .
C32 C31 C30 115.0(15) . .
C33 C32 C31 121.5(15) . .
C33 C32 H32A 119.3 . .
C31 C32 H32A 119.3 . .
C32 C33 C34 120.9(17) . .
C32 C33 H33A 119.5 . .
C34 C33 H33A 119.5 . .
O11 C34 C33 116.6(16) . .
O11 C34 C35 123.4(15) . .
C33 C34 C35 120.0(16) . .
C34 C35 C36 119.2(14) . .
C34 C35 H35A 120.4 . .
C36 C35 H35A 120.4 . .
C31 C36 C35 120.6(16) . .
C31 C36 H36A 119.7 . .
C35 C36 H36A 119.7 . .
C38 C37 C42 123.8(16) . .
C38 C37 O11 122.7(15) . .
C42 C37 O11 113.2(16) . .
C37 C38 C39 119.0(16) . .
C37 C38 H38A 120.5 . .
C39 C38 H38A 120.5 . .
C38 C39 C40 122.0(18) . .
C38 C39 H39A 119.0 . .
C40 C39 H39A 119.0 . .
C41 C40 C39 118.0(16) . .
C41 C40 C43 118.7(15) . .
C39 C40 C43 123.0(16) . .
C40 C41 C42 121.0(16) . .
C40 C41 H41A 119.5 . .
C42 C41 H41A 119.5 . .
C37 C42 C41 116.1(17) . .
C37 C42 H42A 122.0 . .
C41 C42 H42A 122.0 . .
O12 C43 N4 122.0(16) . .
O12 C43 C40 116.7(18) . .
N4 C43 C40 120.6(16) . .
N4 C44 C45 105.6(19) . .
N4 C44 H44A 110.6 . .
C45 C44 H44A 110.6 . .
N4 C44 H44B 110.6 . .
C45 C44 H44B 110.6 . .
H44A C44 H44B 108.8 . .
C46 C45 C44 108.2(18) . .
C46 C45 H45A 110.1 . .
C44 C45 H45A 110.1 . .
C46 C45 H45B 110.1 . .
C44 C45 H45B 110.1 . .
H45A C45 H45B 108.4 . .
C45 C46 C47 106.3(18) . .
C45 C46 H46A 110.5 . .
C47 C46 H46A 110.5 . .
C45 C46 H46B 110.5 . .
C47 C46 H46B 110.5 . .
H46A C46 H46B 108.7 . .
C46 C47 N4 108.3(16) . .
C46 C47 C48 116.6(19) . .
N4 C47 C48 109.5(13) . .
C46 C47 H47A 107.3 . .
N4 C47 H47A 107.3 . .
C48 C47 H47A 107.3 . .
O13 C48 O14 129.1(17) . .
O13 C48 C47 115.0(15) . .
O14 C48 C47 115.0(13) . .
O16 C49 O15 122.7(14) . .
O16 C49 C50 119.5(14) . .
O15 C49 C50 117.5(13) . .
N7 C50 C51 103.1(15) . .
N7 C50 C49 114.8(15) . .
C51 C50 C49 111.2(17) . .
N7 C50 H50A 109.2 . .
C51 C50 H50A 109.2 . .
C49 C50 H50A 109.2 . .
C52 C51 C50 104.6(19) . .
C52 C51 H51A 110.8 . .
C50 C51 H51A 110.8 . .
C52 C51 H51B 110.8 . .
C50 C51 H51B 110.8 . .
H51A C51 H51B 108.9 . .
C51 C52 C53 110(2) . .
C51 C52 H52A 109.7 . .
C53 C52 H52A 109.7 . .
C51 C52 H52B 109.7 . .
C53 C52 H52B 109.7 . .
H52A C52 H52B 108.2 . .
N7 C53 C52 103.5(17) . .
N7 C53 H53A 111.1 . .
C52 C53 H53A 111.1 . .
N7 C53 H53B 111.1 . .
C52 C53 H53B 111.1 . .
H53A C53 H53B 109.0 . .
O17 C54 N7 122.5(19) . .
O17 C54 C55 114(2) . .
N7 C54 C55 123(2) . .
C56 C55 C60 117.0(18) . .
C56 C55 C54 123.1(15) . .
C60 C55 C54 119.7(15) . .
C55 C56 C57 123.8(19) . .
C55 C56 H56A 118.1 . .
C57 C56 H56A 118.1 . .
C56 C57 C58 116.8(19) . .
C56 C57 H57A 121.6 . .
C58 C57 H57A 121.6 . .
O18 C58 C57 115.8(16) . .
O18 C58 C59 122.4(15) . .
C57 C58 C59 122(2) . .
C60 C59 C58 119.0(19) . .
C60 C59 H59A 120.5 . .
C58 C59 H59A 120.5 . .
C59 C60 C55 121.5(19) . .
C59 C60 H60A 119.2 . .
C55 C60 H60A 119.2 . .
O18 C61 C62 116.3(14) . .
O18 C61 C66 126.1(17) . .
C62 C61 C66 117.7(19) . .
C61 C62 C63 122.4(18) . .
C61 C62 H62A 118.8 . .
C63 C62 H62A 118.8 . .
C64 C63 C62 119.1(19) . .
C64 C63 H63A 120.4 . .
C62 C63 H63A 120.4 . .
C63 C64 C65 118.5(19) . .
C63 C64 C67 119.5(16) . .
C65 C64 C67 121.9(16) . .
C66 C65 C64 122(2) . .
C66 C65 H65A 119.2 . .
C64 C65 H65A 119.2 . .
C65 C66 C61 120(2) . .
C65 C66 H66A 120.0 . .
C61 C66 H66A 120.0 . .
O19 C67 N8 127(3) . .
O19 C67 C64 117(3) . .
N8 C67 C64 115(3) . .
C69 C68 N8 102(2) . .
C69 C68 H68A 111.3 . .
N8 C68 H68A 111.3 . .
C69 C68 H68B 111.3 . .
N8 C68 H68B 111.3 . .
H68A C68 H68B 109.2 . .
C68 C69 C70 104(3) . .
C68 C69 H69A 111.1 . .
C70 C69 H69A 111.1 . .
C68 C69 H69B 111.1 . .
C70 C69 H69B 111.1 . .
H69A C69 H69B 109.0 . .
C69 C70 C71 111(3) . .
C69 C70 H70A 109.4 . .
C71 C70 H70A 109.4 . .
C69 C70 H70B 109.4 . .
C71 C70 H70B 109.4 . .
H70A C70 H70B 108.0 . .
C72 C71 N8 118(2) . .
C72 C71 C70 106(3) . .
N8 C71 C70 97(2) . .
C72 C71 H71A 111.7 . .
N8 C71 H71A 111.7 . .
C70 C71 H71A 111.7 . .
O21 C72 O20 121(2) . .
O21 C72 C71 116(3) . .
O20 C72 C71 123(2) . .
O23 C73 O22 122(2) . .
O23 C73 C74 118(2) . .
O22 C73 C74 118.3(19) . .
C75 C74 N5 102.9(15) . .
C75 C74 C73 104.7(18) . .
N5 C74 C73 117.9(17) . .
C75 C74 H74A 110.3 . .
N5 C74 H74A 110.3 . .
C73 C74 H74A 110.3 . .
C76 C75 C74 106.2(17) . .
C76 C75 H75A 110.5 . .
C74 C75 H75A 110.5 . .
C76 C75 H75B 110.5 . .
C74 C75 H75B 110.5 . .
H75A C75 H75B 108.7 . .
C75 C76 C77 104.4(19) . .
C75 C76 H76A 110.9 . .
C77 C76 H76A 110.9 . .
C75 C76 H76B 110.9 . .
C77 C76 H76B 110.9 . .
H76A C76 H76B 108.9 . .
N5 C77 C76 106.6(17) . .
N5 C77 H77A 110.4 . .
C76 C77 H77A 110.4 . .
N5 C77 H77B 110.4 . .
C76 C77 H77B 110.4 . .
H77A C77 H77B 108.6 . .
O24 C78 N5 117.4(16) . .
O24 C78 C79 120(2) . .
N5 C78 C79 122(2) . .
C80 C79 C78 124.5(18) . .
C80 C79 C84 107.8(19) . .
C78 C79 C84 126.5(19) . .
C81 C80 C79 129(2) . .
C81 C80 H80A 115.7 . .
C79 C80 H80A 115.7 . .
C80 C81 C82 121(2) . .
C80 C81 H81A 119.7 . .
C82 C81 H81A 119.7 . .
C83 C82 O25 128(2) . .
C83 C82 C81 116(2) . .
O25 C82 C81 116(2) . .
C82 C83 C84 122(2) . .
C82 C83 H83A 119.2 . .
C84 C83 H83A 119.2 . .
C83 C84 C79 125(2) . .
C83 C84 H84A 117.5 . .
C79 C84 H84A 117.5 . .
C86 C85 C88 120.0 . .
C86 C85 O25 119.7(15) . .
C88 C85 O25 119.6(15) . .
C87 C86 C85 120.0 . .
C87 C86 H86A 120.0 . .
C85 C86 H86A 120.0 . .
C86 C87 C89 120.0 . .
C86 C87 H87A 120.0 . .
C89 C87 H87A 120.0 . .
C90 C89 C87 120.0 . .
C90 C89 C91 115.7(15) . .
C87 C89 C91 124.1(15) . .
C89 C90 C88 120.0 . .
C89 C90 H90A 120.0 . .
C88 C90 H90A 120.0 . .
C90 C88 C85 120.0 . .
C90 C88 H88A 120.0 . .
C85 C88 H88A 120.0 . .
O26 C91 N6 124(3) . .
O26 C91 C89 120(2) . .
N6 C91 C89 116(2) . .
C93 C92 N6 105(2) . .
C93 C92 H92A 110.7 . .
N6 C92 H92A 110.7 . .
C93 C92 H92B 110.7 . .
N6 C92 H92B 110.7 . .
H92A C92 H92B 108.8 . .
C94 C93 C92 111(3) . .
C94 C93 H93A 109.5 . .
C92 C93 H93A 109.5 . .
C94 C93 H93B 109.5 . .
C92 C93 H93B 109.5 . .
H93A C93 H93B 108.1 . .
C93 C94 C95 97(3) . .
C93 C94 H94A 112.4 . .
C95 C94 H94A 112.4 . .
C93 C94 H94B 112.4 . .
C95 C94 H94B 112.4 . .
H94A C94 H94B 110.0 . .
C94 C95 N6 116(2) . .
C94 C95 C96 113(3) . .
N6 C95 C96 109(3) . .
C94 C95 H95A 106.1 . .
N6 C95 H95A 106.1 . .
C96 C95 H95A 106.1 . .
O27 C96 O28 121(4) . .
O27 C96 C95 118(4) . .
O28 C96 C95 119(3) . .
N9 C97 C98 124.2(19) . .
N9 C97 H97A 117.9 . .
C98 C97 H97A 117.9 . .
C97 C98 C99 118.8(18) . .
C97 C98 H98A 120.6 . .
C99 C98 H98A 120.6 . .
C100 C99 C102 122(2) . .
C100 C99 C98 113.5(16) . .
C102 C99 C98 124(2) . .
C99 C100 C101 124.8(19) . .
C99 C100 H10A 117.6 . .
C101 C100 H10A 117.6 . .
C100 C101 N9 122.5(17) . .
C100 C101 H10B 118.7 . .
N9 C101 H10B 118.7 . .
C103 C102 C99 126(2) . .
C103 C102 H10C 116.8 . .
C99 C102 H10C 116.8 . .
C102 C103 C104 123(2) . .
C102 C103 H10D 118.5 . .
C104 C103 H10D 118.5 . .
C105 C104 C108 120.0(18) . .
C105 C104 C103 112.8(18) . .
C108 C104 C103 127.2(19) . .
C104 C105 C106 117.9(19) . .
C104 C105 H10E 121.1 . .
C106 C105 H10E 121.1 . .
N10 C106 C105 118.8(19) . .
N10 C106 H10F 120.6 . .
C105 C106 H10F 120.6 . .
N10 C107 C108 117.7(17) . .
N10 C107 H10G 121.1 . .
C108 C107 H10G 121.1 . .
C107 C108 C104 117.7(17) . .
C107 C108 H10H 121.1 . .
C104 C108 H10H 121.1 . .
N11 C109 C110 122.9(19) . .
N11 C109 H10I 118.6 . .
C110 C109 H10I 118.6 . .
C111 C110 C109 119.0(19) . .
C111 C110 H11B 120.5 . .
C109 C110 H11B 120.5 . .
C110 C111 C112 114.1(17) . .
C110 C111 C114 123.2(18) . .
C112 C111 C114 122.7(17) . .
C113 C112 C111 123.4(19) . .
C113 C112 H11C 118.3 . .
C111 C112 H11C 118.3 . .
N11 C113 C112 124.5(19) . .
N11 C113 H11D 117.8 . .
C112 C113 H11D 117.8 . .
C115 C114 C111 124.5(19) . .
C115 C114 H11E 117.8 . .
C111 C114 H11E 117.8 . .
C114 C115 C116 125.9(18) . .
C114 C115 H11F 117.0 . .
C116 C115 H11F 117.0 . .
C120 C116 C117 112.2(18) . .
C120 C116 C115 129.3(18) . .
C117 C116 C115 118.5(18) . .
C118 C117 C116 120.1(19) . .
C118 C117 H11G 120.0 . .
C116 C117 H11G 120.0 . .
N12 C118 C117 124.1(19) . .
N12 C118 H11H 117.9 . .
C117 C118 H11H 117.9 . .
N12 C119 C120 123(2) . .
N12 C119 H11I 118.5 . .
C120 C119 H11I 118.5 . .
C119 C120 C116 123(2) . .
C119 C120 H12B 118.5 . .
C116 C120 H12B 118.5 . .
C123 N13 C121 120.0 . .
C123 N13 Cd2 118.9(12) . .
C121 N13 Cd2 121.1(12) . .
C125 C123 N13 120.0 . .
C125 C123 H12C 120.0 . .
N13 C123 H12C 120.0 . .
C123 C125 C124 120.0 . .
C123 C125 H12D 120.0 . .
C124 C125 H12D 120.0 . .
C122 C124 C125 120.0 . .
C122 C124 C126 121.4(16) . .
C125 C124 C126 118.6(16) . .
C124 C122 C121 120.0 . .
C124 C122 H12E 120.0 . .
C121 C122 H12E 120.0 . .
C122 C121 N13 120.0 . .
C122 C121 H12F 120.0 . .
N13 C121 H12F 120.0 . .
C127 C126 C124 130(3) . .
C127 C126 H12G 114.9 . .
C124 C126 H12G 114.9 . .
C126 C127 C128 130(3) . .
C126 C127 H12J 114.9 . .
C128 C127 H12J 114.9 . .
C129 C128 C132 120.0 . .
C129 C128 C127 120.0(17) . .
C132 C128 C127 119.9(17) . .
C128 C129 C130 120.0 . .
C128 C129 H12H 120.0 . .
C130 C129 H12H 120.0 . .
C129 C130 N14 120.0 . .
C129 C130 H13A 120.0 . .
N14 C130 H13A 120.0 . .
C131 N14 C130 120.0 . .
N14 C131 C132 120.0 . .
N14 C131 H13B 120.0 . .
C132 C131 H13B 120.0 . .
C131 C132 C128 120.0 . .
C131 C132 H13C 120.0 . .
C128 C132 H13C 120.0 . .
C67 N8 C71 119(2) . .
C67 N8 C68 128(2) . .
C71 N8 C68 113(2) . .
C2 N1 C5 113.8(13) . .
C2 N1 C6 122.3(12) . .
C5 N1 C6 122.7(12) . .
C19 N2 C20 128.3(12) . .
C19 N2 C23 123.0(12) . .
C20 N2 C23 107.6(11) . .
C30 N3 C29 131.0(17) . .
C30 N3 C26 118.5(15) . .
C29 N3 C26 109.3(17) . .
C43 N4 C44 125.1(14) . .
C43 N4 C47 127.5(16) . .
C44 N4 C47 107.0(16) . .
C78 N5 C77 123.3(15) . .
C78 N5 C74 127.8(15) . .
C77 N5 C74 108.3(16) . .
C91 N6 C95 126(2) . .
C91 N6 C92 132(2) . .
C95 N6 C92 102(2) . .
C54 N7 C53 127.5(17) . .
C54 N7 C50 119.0(16) . .
C53 N7 C50 113.5(18) . .
C97 N9 C101 115.9(15) . .
C97 N9 Cd1 124.1(11) . .
C101 N9 Cd1 120.0(10) . .
C107 N10 C106 127.7(18) . .
C107 N10 Cd1 117.0(11) . 1_545
C106 N10 Cd1 115.2(12) . 1_545
C113 N11 C109 116.1(17) . .
C113 N11 Cd3 123.7(12) . .
C109 N11 Cd3 119.2(14) . .
C119 N12 C118 117.3(17) . .
C119 N12 Cd3 120.1(13) . 1_545
C118 N12 Cd3 122.0(12) . 1_545
C1 O1 Cd1 156.0(10) . .
C1 O1 Cd1 96.1(8) . 2_657
Cd1 O1 Cd1 105.6(3) . 2_657
C1 O2 Cd1 86.5(7) . 2_657
C10 O4 C13 119.9(16) . .
C24 O7 H7A 109(3) . .
C25 O8 Cd1 94.0(8) . .
C25 O9 Cd1 88.2(9) . .
C34 O11 C37 119.0(14) . .
C48 O13 Cd3 137.7(12) . .
C48 O14 Cd2 141.5(11) . .
C49 O15 Cd2 142.5(10) . .
C49 O15 Cd3 93.0(9) . 2_556
Cd2 O15 Cd3 123.8(4) . 2_556
C49 O16 Cd3 91.6(9) . 2_556
C61 O18 C58 117.4(15) . .
C72 O21 H21C 108(3) . .
C73 O22 Cd3 88.5(14) . .
C73 O23 Cd3 97.2(15) . .
C82 O25 C85 116.8(17) . .
C96 O27 H27C 113(4) . .

loop_
_geom_bond_atom_site_label_1
_geom_bond_atom_site_label_2
_geom_bond_distance
_geom_bond_site_symmetry_2
Cd1 N9 2.260(13) .
Cd1 O1 2.310(8) .
Cd1 O8 2.344(10) .
Cd1 O1 2.362(9) 2_657
Cd1 N10 2.408(15) 1_565
Cd1 O9 2.477(10) .
Cd1 O2 2.567(9) 2_657
Cd1 C25 2.733(16) .
Cd2 N13 2.295(13) .
Cd2 O14 2.352(10) .
Cd2 O14 2.352(10) 2_556
Cd2 O15 2.353(9) .
Cd2 O15 2.353(9) 2_556
Cd3 O13 2.281(10) .
Cd3 N11 2.334(17) .
Cd3 O23 2.352(16) .
Cd3 N12 2.355(13) 1_565
Cd3 O15 2.443(10) 2_556
Cd3 O16 2.474(10) 2_556
Cd3 O22 2.506(16) .
C1 O1 1.261(15) .
C1 O2 1.269(17) .
C1 C2 1.57(2) .
C2 N1 1.388(7) .
C2 C3 1.391(7) .
C2 H2A 0.9800 .
C3 C4 1.388(7) .
C3 H3A 0.9700 .
C3 H3B 0.9700 .
C4 C5 1.383(7) .
C4 H4A 0.9700 .
C4 H4B 0.9700 .
C5 N1 1.391(7) .
C5 H5A 0.9700 .
C5 H5B 0.9700 .
C6 O3 1.266(18) .
C6 N1 1.41(2) .
C6 C7 1.48(2) .
C7 C8 1.35(2) .
C7 C12 1.35(3) .
C8 C9 1.41(2) .
C8 H8A 0.9300 .
C9 C10 1.31(3) .
C9 H9A 0.9300 .
C10 O4 1.34(2) .
C10 C11 1.45(3) .
C11 C12 1.42(2) .
C11 H11A 0.9300 .
C12 H12A 0.9300 .
C13 C14 1.36(3) .
C13 C18 1.39(2) .
C13 O4 1.396(19) .
C14 C15 1.36(2) .
C14 H14A 0.9300 .
C15 C16 1.39(2) .
C15 H15A 0.9300 .
C16 C17 1.36(3) .
C16 C19 1.548(19) .
C17 C18 1.43(2) .
C17 H17A 0.9300 .
C18 H18A 0.9300 .
C19 O5 1.25(2) .
C19 N2 1.329(19) .
C20 N2 1.388(7) .
C20 C21 1.388(7) .
C20 H20A 0.9700 .
C20 H20B 0.9700 .
C21 C22 1.390(7) .
C21 H21A 0.9700 .
C21 H21B 0.9700 .
C22 C23 1.391(7) .
C22 H22A 0.9700 .
C22 H22B 0.9700 .
C23 N2 1.392(6) .
C23 C24 1.53(2) .
C23 H23A 0.9800 .
C24 O6 1.19(2) .
C24 O7 1.322(19) .
C25 O9 1.238(17) .
C25 O8 1.252(18) .
C25 C26 1.54(2) .
C26 N3 1.51(2) .
C26 C27 1.56(3) .
C26 H26A 0.9800 .
C27 C28 1.47(3) .
C27 H27A 0.9700 .
C27 H27B 0.9700 .
C28 C29 1.50(3) .
C28 H28A 0.9700 .
C28 H28B 0.9700 .
C29 N3 1.49(3) .
C29 H29A 0.9700 .
C29 H29B 0.9700 .
C30 O10 1.15(2) .
C30 N3 1.35(3) .
C30 C31 1.45(2) .
C31 C36 1.42(2) .
C31 C32 1.42(3) .
C32 C33 1.37(2) .
C32 H32A 0.9300 .
C33 C34 1.38(2) .
C33 H33A 0.9300 .
C34 O11 1.34(2) .
C34 C35 1.41(2) .
C35 C36 1.42(2) .
C35 H35A 0.9300 .
C36 H36A 0.9300 .
C37 C38 1.33(2) .
C37 C42 1.37(2) .
C37 O11 1.446(19) .
C38 C39 1.35(2) .
C38 H38A 0.9300 .
C39 C40 1.40(2) .
C39 H39A 0.9300 .
C40 C41 1.35(2) .
C40 C43 1.49(2) .
C41 C42 1.45(2) .
C41 H41A 0.9300 .
C42 H42A 0.9300 .
C43 O12 1.29(2) .
C43 N4 1.31(2) .
C44 N4 1.383(7) .
C44 C45 1.388(7) .
C44 H44A 0.9700 .
C44 H44B 0.9700 .
C45 C46 1.380(7) .
C45 H45A 0.9700 .
C45 H45B 0.9700 .
C46 C47 1.382(7) .
C46 H46A 0.9700 .
C46 H46B 0.9700 .
C47 N4 1.390(7) .
C47 C48 1.58(3) .
C47 H47A 0.9800 .
C48 O13 1.21(2) .
C48 O14 1.319(19) .
C49 O16 1.241(18) .
C49 O15 1.244(17) .
C49 C50 1.56(2) .
C50 N7 1.45(2) .
C50 C51 1.54(3) .
C50 H50A 0.9800 .
C51 C52 1.45(3) .
C51 H51A 0.9700 .
C51 H51B 0.9700 .
C52 C53 1.46(3) .
C52 H52A 0.9700 .
C52 H52B 0.9700 .
C53 N7 1.44(2) .
C53 H53A 0.9700 .
C53 H53B 0.9700 .
C54 O17 1.28(3) .
C54 N7 1.30(3) .
C54 C55 1.49(3) .
C55 C56 1.406(7) .
C55 C60 1.408(7) .
C56 C57 1.406(7) .
C56 H56A 0.9300 .
C57 C58 1.407(7) .
C57 H57A 0.9300 .
C58 O18 1.38(2) .
C58 C59 1.408(7) .
C59 C60 1.405(7) .
C59 H59A 0.9300 .
C60 H60A 0.9300 .
C61 O18 1.31(2) .
C61 C62 1.408(7) .
C61 C66 1.408(7) .
C62 C63 1.410(7) .
C62 H62A 0.9300 .
C63 C64 1.406(7) .
C63 H63A 0.9300 .
C64 C65 1.408(7) .
C64 C67 1.52(3) .
C65 C66 1.407(7) .
C65 H65A 0.9300 .
C66 H66A 0.9300 .
C67 O19 1.27(3) .
C67 N8 1.32(3) .
C68 C69 1.41(4) .
C68 N8 1.53(4) .
C68 H68A 0.9700 .
C68 H68B 0.9700 .
C69 C70 1.44(4) .
C69 H69A 0.9700 .
C69 H69B 0.9700 .
C70 C71 1.47(4) .
C70 H70A 0.9700 .
C70 H70B 0.9700 .
C71 C72 1.44(3) .
C71 N8 1.44(3) .
C71 H71A 0.9800 .
C72 O21 1.31(3) .
C72 O20 1.31(3) .
C73 O23 1.18(3) .
C73 O22 1.23(3) .
C73 C74 1.57(3) .
C74 C75 1.388(7) .
C74 N5 1.389(7) .
C74 H74A 0.9800 .
C75 C76 1.383(7) .
C75 H75A 0.9700 .
C75 H75B 0.9700 .
C76 C77 1.386(7) .
C76 H76A 0.9700 .
C76 H76B 0.9700 .
C77 N5 1.384(7) .
C77 H77A 0.9700 .
C77 H77B 0.9700 .
C78 O24 1.27(3) .
C78 N5 1.37(3) .
C78 C79 1.388(7) .
C79 C80 1.38(3) .
C79 C84 1.409(7) .
C80 C81 1.30(3) .
C80 H80A 0.9300 .
C81 C82 1.39(3) .
C81 H81A 0.9300 .
C82 C83 1.31(3) .
C82 O25 1.33(3) .
C83 C84 1.39(3) .
C83 H83A 0.9300 .
C84 H84A 0.9300 .
C85 C86 1.3900 .
C85 C88 1.3900 .
C85 O25 1.439(18) .
C86 C87 1.3900 .
C86 H86A 0.9300 .
C87 C89 1.3900 .
C87 H87A 0.9300 .
C89 C90 1.3900 .
C89 C91 1.50(3) .
C90 C88 1.3900 .
C90 H90A 0.9300 .
C88 H88A 0.9300 .
C91 O26 1.17(3) .
C91 N6 1.33(3) .
C92 C93 1.379(7) .
C92 N6 1.382(7) .
C92 H92A 0.9700 .
C92 H92B 0.9700 .
C93 C94 1.378(7) .
C93 H93A 0.9700 .
C93 H93B 0.9700 .
C94 C95 1.380(7) .
C94 H94A 0.9700 .
C94 H94B 0.9700 .
C95 N6 1.381(7) .
C95 C96 1.58(5) .
C95 H95A 0.9800 .
C96 O27 1.23(4) .
C96 O28 1.29(4) .
C97 N9 1.35(2) .
C97 C98 1.37(3) .
C97 H97A 0.9300 .
C98 C99 1.52(3) .
C98 H98A 0.9300 .
C99 C100 1.33(3) .
C99 C102 1.389(7) .
C100 C101 1.36(2) .
C100 H10A 0.9300 .
C101 N9 1.40(2) .
C101 H10B 0.9300 .
C102 C103 1.28(3) .
C102 H10C 0.9300 .
C103 C104 1.54(3) .
C103 H10D 0.9300 .
C104 C105 1.35(3) .
C104 C108 1.44(3) .
C105 C106 1.42(2) .
C105 H10E 0.9300 .
C106 N10 1.31(2) .
C106 H10F 0.9300 .
C107 N10 1.265(19) .
C107 C108 1.42(2) .
C107 H10G 0.9300 .
C108 H10H 0.9300 .
C109 N11 1.36(2) .
C109 C110 1.45(3) .
C109 H10I 0.9300 .
C110 C111 1.38(3) .
C110 H11B 0.9300 .
C111 C112 1.41(3) .
C111 C114 1.43(2) .
C112 C113 1.34(2) .
C112 H11C 0.9300 .
C113 N11 1.30(2) .
C113 H11D 0.9300 .
C114 C115 1.34(2) .
C114 H11E 0.9300 .
C115 C116 1.43(3) .
C115 H11F 0.9300 .
C116 C120 1.38(3) .
C116 C117 1.38(3) .
C117 C118 1.36(3) .
C117 H11G 0.9300 .
C118 N12 1.29(2) .
C118 H11H 0.9300 .
C119 N12 1.28(2) .
C119 C120 1.33(3) .
C119 H11I 0.9300 .
C120 H12B 0.9300 .
N13 C123 1.3900 .
N13 C121 1.3900 .
C123 C125 1.3900 .
C123 H12C 0.9300 .
C125 C124 1.3900 .
C125 H12D 0.9300 .
C124 C122 1.3900 .
C124 C126 1.48(4) .
C122 C121 1.3900 .
C122 H12E 0.9300 .
C121 H12F 0.9300 .
C126 C127 1.24(4) .
C126 H12G 0.9300 .
C127 C128 1.51(4) .
C127 H12J 0.9300 .
C128 C129 1.3900 .
C128 C132 1.3900 .
C129 C130 1.3900 .
C129 H12H 0.9300 .
C130 N14 1.3900 .
C130 H13A 0.9300 .
N14 C131 1.3900 .
C131 C132 1.3900 .
C131 H13B 0.9300 .
C132 H13C 0.9300 .
N10 Cd1 2.408(15) 1_545
N12 Cd3 2.355(13) 1_545
O1 Cd1 2.362(9) 2_657
O2 Cd1 2.567(9) 2_657
O7 H7A 0.94(3) .
O15 Cd3 2.443(10) 2_556
O16 Cd3 2.474(10) 2_556
O21 H21C 1.02(3) .
O27 H27C 1.03(3) .
